data_1505323
loop_
_publ_author_name
'Rostami, Ali'
'Wang, Yong'
'Arif, Atta M.'
'McDonald, Robert'
'West, F. G.'

_publ_section_title
;
 Intramolecular azide trapping of the Nazarov intermediate: formation of
 peroxy-bridged indolizidinones via a deep-seated rearrangement and
 aerobic oxidation.
;
_journal_issue 4
_journal_name_full 'Organic letters'
_journal_page_first 703
_journal_page_last 706
_journal_paper_doi 10.1021/ol070053m
_journal_volume 9
_journal_year 2007
_chemical_formula_moiety 'C15 H17 N O3'
_chemical_formula_sum 'C15 H17 N O3'
_chemical_formula_weight 259.30
_space_group_IT_number 14
_symmetry_cell_setting monoclinic
_symmetry_space_group_name_Hall '-P 2yab'
_symmetry_space_group_name_H-M 'P 1 21/a 1'
_atom_sites_solution_hydrogens geom
_atom_sites_solution_primary direct
_atom_sites_solution_secondary difmap
_audit_creation_method 'manual editing of SHELXL template'
_cell_angle_alpha 90.00
_cell_angle_beta 105.7669(18)
_cell_angle_gamma 90.00
_cell_formula_units_Z 4
_cell_length_a 12.7723(5)
_cell_length_b 7.1792(2)
_cell_length_c 14.2615(7)
_cell_measurement_reflns_used 2255
_cell_measurement_temperature 200(1)
_cell_measurement_theta_max 27.680
_cell_measurement_theta_min 1.018
_cell_volume 1258.50(9)
_computing_cell_refinement DENZO-SMN
_computing_data_collection 'Nonius COLLECT'
_computing_data_reduction DENZO
_computing_molecular_graphics 'WinGX, Ortep3'
_computing_structure_refinement 'SHELXL-97 (Sheldrick, 1997)'
_computing_structure_solution SIR97
_diffrn_ambient_temperature 200(1)
_diffrn_measured_fraction_theta_full 0.989
_diffrn_measured_fraction_theta_max 0.989
_diffrn_measurement_device_type 'Nonius KappaCCD Diffractometer'
_diffrn_measurement_method 'Phi Scan'
_diffrn_radiation_monochromator graphite
_diffrn_radiation_source 'fine-focus sealed tube'
_diffrn_radiation_type MoK\a
_diffrn_radiation_wavelength 0.71073
_diffrn_reflns_av_R_equivalents 0.0261
_diffrn_reflns_av_sigmaI/netI 0.0432
_diffrn_reflns_limit_h_max 16
_diffrn_reflns_limit_h_min -16
_diffrn_reflns_limit_k_max 9
_diffrn_reflns_limit_k_min -7
_diffrn_reflns_limit_l_max 18
_diffrn_reflns_limit_l_min -18
_diffrn_reflns_number 4595
_diffrn_reflns_theta_full 27.77
_diffrn_reflns_theta_max 27.77
_diffrn_reflns_theta_min 4.72
_exptl_absorpt_coefficient_mu 0.095
_exptl_absorpt_correction_T_max 0.9877
_exptl_absorpt_correction_T_min 0.9802
_exptl_absorpt_correction_type multi-scan
_exptl_absorpt_process_details 'DENZO-SMN (Otwinowski & Minor, 1997)'
_exptl_crystal_colour 'pale yellow'
_exptl_crystal_density_diffrn 1.369
_exptl_crystal_density_method 'not measured'
_exptl_crystal_description prism
_exptl_crystal_F_000 552
_exptl_crystal_size_max 0.21
_exptl_crystal_size_mid 0.16
_exptl_crystal_size_min 0.13
_refine_diff_density_max 0.228
_refine_diff_density_min -0.158
_refine_diff_density_rms 0.036
_refine_ls_extinction_method none
_refine_ls_goodness_of_fit_ref 1.050
_refine_ls_hydrogen_treatment mixed
_refine_ls_matrix_type full
_refine_ls_number_parameters 240
_refine_ls_number_reflns 2941
_refine_ls_number_restraints 0
_refine_ls_restrained_S_all 1.050
_refine_ls_R_factor_all 0.0506
_refine_ls_R_factor_gt 0.0390
_refine_ls_shift/su_max 0.000
_refine_ls_shift/su_mean 0.000
_refine_ls_structure_factor_coef Fsqd
_refine_ls_weighting_details 'calc w=1/[\s^2^(Fo^2^)+(0.0339P)^2^+0.2783P] where P=(Fo^2^+2Fc^2^)/3'
_refine_ls_weighting_scheme calc
_refine_ls_wR_factor_gt 0.0930
_refine_ls_wR_factor_ref 0.0994
_reflns_number_gt 2406
_reflns_number_total 2941
_reflns_threshold_expression I>2\s(I)
_cod_data_source_file ol070053msi20070108_060344.cif
_cod_data_source_block 13a
_cod_depositor_comments
;
The following automatic conversions were performed:

'_exptl_absorpt_correction_type' value 'Multi-scan' changed to
'multi-scan' according to
/home/saulius/struct/CIF-dictionaries/cif_core.dic dictionary named
'cif_core.dic' version 2.4.1 from 2010-06-29.

Automatic conversion script
Id: cif_fix_values 1715 2011-07-08 13:25:40Z adriana 
;
_cod_original_sg_symbol_H-M 'P 21/a'
_cod_database_code 1505323

loop_
_symmetry_equiv_pos_as_xyz
'x, y, z'
'-x+1/2, y+1/2, -z'
'-x, -y, -z'
'x-1/2, -y-1/2, z'

loop_
_atom_site_label
_atom_site_type_symbol
_atom_site_fract_x
_atom_site_fract_y
_atom_site_fract_z
_atom_site_U_iso_or_equiv
_atom_site_adp_type
_atom_site_occupancy
_atom_site_symmetry_multiplicity
_atom_site_calc_flag
O1 O 0.72795(8) 0.69091(12) 0.30361(7) 0.0392(2) Uani 1 1 d
O2 O 0.64574(7) 0.20365(12) 0.39257(7) 0.0336(2) Uani 1 1 d
O3 O 0.56363(7) 0.34397(12) 0.34109(6) 0.0301(2) Uani 1 1 d
N1 N 0.77786(8) 0.39433(14) 0.35458(7) 0.0284(2) Uani 1 1 d
C1 C 0.88361(10) 0.42030(19) 0.42616(9) 0.0313(3) Uani 1 1 d
C2 C 0.89312(12) 0.2449(2) 0.48854(10) 0.0367(3) Uani 1 1 d
C3 C 0.82848(11) 0.09693(19) 0.41937(10) 0.0344(3) Uani 1 1 d
C4 C 0.73651(10) 0.20519(17) 0.35030(9) 0.0282(3) Uani 1 1 d
C5 C 0.69642(11) 0.14205(19) 0.24536(10) 0.0319(3) Uani 1 1 d
C6 C 0.61207(10) 0.28501(17) 0.18783(9) 0.0266(3) Uani 1 1 d
C7 C 0.59679(10) 0.43330(16) 0.26202(8) 0.0267(3) Uani 1 1 d
C8 C 0.70761(10) 0.52512(17) 0.30784(8) 0.0275(3) Uani 1 1 d
C9 C 0.50803(12) 0.57506(19) 0.22324(11) 0.0344(3) Uani 1 1 d
C10 C 0.50653(10) 0.19793(16) 0.12917(9) 0.0267(3) Uani 1 1 d
C11 C 0.44791(11) 0.07457(19) 0.17059(10) 0.0333(3) Uani 1 1 d
C12 C 0.35211(11) -0.0052(2) 0.11500(11) 0.0375(3) Uani 1 1 d
C13 C 0.31351(11) 0.0378(2) 0.01690(11) 0.0383(3) Uani 1 1 d
C14 C 0.37093(11) 0.15960(19) -0.02544(10) 0.0348(3) Uani 1 1 d
C15 C 0.46685(10) 0.23928(18) 0.03045(9) 0.0299(3) Uani 1 1 d
H1A H 0.8816(11) 0.537(2) 0.4618(10) 0.034(4) Uiso 1 1 d
H1B H 0.9423(12) 0.427(2) 0.3924(11) 0.037(4) Uiso 1 1 d
H2A H 0.8599(13) 0.267(2) 0.5416(13) 0.048(4) Uiso 1 1 d
H2B H 0.9686(13) 0.210(2) 0.5151(12) 0.045(4) Uiso 1 1 d
H3A H 0.8010(12) 0.001(2) 0.4523(11) 0.041(4) Uiso 1 1 d
H3B H 0.8740(13) 0.039(2) 0.3803(12) 0.047(4) Uiso 1 1 d
H5A H 0.6635(12) 0.020(2) 0.2442(11) 0.038(4) Uiso 1 1 d
H5B H 0.7593(12) 0.131(2) 0.2168(11) 0.040(4) Uiso 1 1 d
H6 H 0.6451(11) 0.352(2) 0.1422(10) 0.029(3) Uiso 1 1 d
H9A H 0.5008(13) 0.661(3) 0.2754(13) 0.053(5) Uiso 1 1 d
H9B H 0.5257(13) 0.647(2) 0.1712(12) 0.047(4) Uiso 1 1 d
H9C H 0.4376(14) 0.510(2) 0.1947(12) 0.052(5) Uiso 1 1 d
H11 H 0.4753(12) 0.043(2) 0.2390(12) 0.044(4) Uiso 1 1 d
H12 H 0.3121(13) -0.092(2) 0.1448(12) 0.046(4) Uiso 1 1 d
H13 H 0.2483(13) -0.018(2) -0.0212(11) 0.044(4) Uiso 1 1 d
H14 H 0.3446(12) 0.187(2) -0.0924(12) 0.039(4) Uiso 1 1 d
H15 H 0.5098(12) 0.322(2) -0.0003(11) 0.032(4) Uiso 1 1 d

loop_
_atom_site_aniso_label
_atom_site_aniso_U_11
_atom_site_aniso_U_22
_atom_site_aniso_U_33
_atom_site_aniso_U_23
_atom_site_aniso_U_13
_atom_site_aniso_U_12
O1 0.0466(6) 0.0246(5) 0.0433(6) -0.0004(4) 0.0070(4) -0.0063(4)
O2 0.0323(5) 0.0339(5) 0.0352(5) 0.0122(4) 0.0101(4) 0.0041(4)
O3 0.0291(4) 0.0320(5) 0.0298(5) 0.0050(4) 0.0091(4) 0.0047(3)
N1 0.0282(5) 0.0267(5) 0.0282(5) -0.0002(4) 0.0041(4) -0.0037(4)
C1 0.0274(6) 0.0358(7) 0.0284(6) -0.0058(6) 0.0034(5) -0.0038(5)
C2 0.0329(7) 0.0429(8) 0.0303(7) 0.0019(6) 0.0014(6) 0.0024(6)
C3 0.0324(7) 0.0311(7) 0.0365(7) 0.0061(6) 0.0040(6) 0.0018(5)
C4 0.0275(6) 0.0262(6) 0.0299(6) 0.0007(5) 0.0059(5) -0.0009(5)
C5 0.0315(7) 0.0282(6) 0.0334(7) -0.0044(5) 0.0046(5) 0.0016(5)
C6 0.0281(6) 0.0274(6) 0.0239(6) -0.0006(5) 0.0065(5) -0.0023(5)
C7 0.0305(6) 0.0247(6) 0.0244(6) 0.0022(5) 0.0067(5) -0.0009(5)
C8 0.0335(6) 0.0258(6) 0.0235(6) -0.0014(5) 0.0083(5) -0.0013(5)
C9 0.0363(7) 0.0303(7) 0.0342(7) 0.0008(6) 0.0052(6) 0.0044(5)
C10 0.0269(6) 0.0254(6) 0.0273(6) -0.0031(5) 0.0065(5) 0.0007(4)
C11 0.0365(7) 0.0341(7) 0.0300(7) -0.0021(6) 0.0102(5) -0.0043(5)
C12 0.0326(7) 0.0372(7) 0.0449(8) -0.0060(6) 0.0141(6) -0.0067(6)
C13 0.0264(6) 0.0383(7) 0.0461(8) -0.0097(6) 0.0028(6) -0.0006(5)
C14 0.0343(7) 0.0345(7) 0.0308(7) -0.0025(6) 0.0008(5) 0.0059(5)
C15 0.0326(6) 0.0264(6) 0.0293(6) -0.0006(5) 0.0063(5) 0.0023(5)

loop_
_atom_type_symbol
_atom_type_description
_atom_type_scat_dispersion_real
_atom_type_scat_dispersion_imag
_atom_type_scat_source
C C 0.0033 0.0016 'International Tables Vol C Tables 4.2.6.8 and 6.1.1.4'
H H 0.0000 0.0000 'International Tables Vol C Tables 4.2.6.8 and 6.1.1.4'
N N 0.0061 0.0033 'International Tables Vol C Tables 4.2.6.8 and 6.1.1.4'
O O 0.0106 0.0060 'International Tables Vol C Tables 4.2.6.8 and 6.1.1.4'

loop_
_geom_angle_atom_site_label_1
_geom_angle_atom_site_label_2
_geom_angle_atom_site_label_3
_geom_angle
C4 O2 O3 108.99(8)
C7 O3 O2 111.35(8)
C8 N1 C4 116.50(10)
C8 N1 C1 128.37(11)
C4 N1 C1 113.81(10)
N1 C1 C2 102.30(10)
N1 C1 H1A 108.6(8)
C2 C1 H1A 114.2(8)
N1 C1 H1B 109.9(8)
C2 C1 H1B 111.6(9)
H1A C1 H1B 109.9(12)
C1 C2 C3 104.67(11)
C1 C2 H2A 109.6(10)
C3 C2 H2A 109.9(10)
C1 C2 H2B 110.8(10)
C3 C2 H2B 112.2(10)
H2A C2 H2B 109.6(13)
C4 C3 C2 104.39(11)
C4 C3 H3A 111.4(9)
C2 C3 H3A 113.0(9)
C4 C3 H3B 108.4(9)
C2 C3 H3B 110.8(9)
H3A C3 H3B 108.6(13)
O2 C4 N1 108.27(10)
O2 C4 C5 108.42(10)
N1 C4 C5 110.06(10)
O2 C4 C3 106.94(10)
N1 C4 C3 104.00(10)
C5 C4 C3 118.70(11)
C4 C5 C6 108.94(10)
C4 C5 H5A 108.4(9)
C6 C5 H5A 110.7(9)
C4 C5 H5B 109.5(9)
C6 C5 H5B 110.9(9)
H5A C5 H5B 108.3(13)
C10 C6 C7 113.71(10)
C10 C6 C5 113.89(10)
C7 C6 C5 106.95(9)
C10 C6 H6 108.1(8)
C7 C6 H6 105.7(8)
C5 C6 H6 108.0(8)
O3 C7 C9 103.45(10)
O3 C7 C8 106.71(9)
C9 C7 C8 112.28(10)
O3 C7 C6 110.06(9)
C9 C7 C6 115.69(10)
C8 C7 C6 108.22(10)
O1 C8 N1 125.60(12)
O1 C8 C7 125.43(11)
N1 C8 C7 108.96(10)
C7 C9 H9A 111.0(10)
C7 C9 H9B 109.2(10)
H9A C9 H9B 109.0(14)
C7 C9 H9C 109.7(10)
H9A C9 H9C 109.9(13)
H9B C9 H9C 107.8(13)
C11 C10 C15 118.37(11)
C11 C10 C6 121.96(11)
C15 C10 C6 119.67(11)
C12 C11 C10 120.86(13)
C12 C11 H11 119.9(9)
C10 C11 H11 119.3(9)
C13 C12 C11 120.09(13)
C13 C12 H12 119.9(9)
C11 C12 H12 120.0(9)
C14 C13 C12 119.78(13)
C14 C13 H13 120.3(9)
C12 C13 H13 120.0(9)
C13 C14 C15 119.98(13)
C13 C14 H14 119.3(9)
C15 C14 H14 120.8(9)
C14 C15 C10 120.92(12)
C14 C15 H15 120.1(8)
C10 C15 H15 118.9(8)

loop_
_geom_bond_atom_site_label_1
_geom_bond_atom_site_label_2
_geom_bond_distance
O1 C8 1.2233(15)
O2 C4 1.4447(15)
O2 O3 1.4950(12)
O3 C7 1.4567(14)
N1 C8 1.3439(16)
N1 C4 1.4522(15)
N1 C1 1.4669(15)
C1 C2 1.527(2)
C1 H1A 0.982(15)
C1 H1B 0.995(15)
C2 C3 1.530(2)
C2 H2A 0.976(17)
C2 H2B 0.969(16)
C3 C4 1.5249(17)
C3 H3A 0.953(16)
C3 H3B 1.000(17)
C4 C5 1.5137(18)
C5 C6 1.5514(17)
C5 H5A 0.972(15)
C5 H5B 0.997(15)
C6 C10 1.5149(16)
C6 C7 1.5502(17)
C6 H6 0.991(14)
C7 C9 1.5121(17)
C7 C8 1.5369(17)
C9 H9A 0.990(18)
C9 H9B 0.981(17)
C9 H9C 0.997(17)
C10 C11 1.3907(18)
C10 C15 1.3927(17)
C11 C12 1.3879(18)
C11 H11 0.970(16)
C12 C13 1.386(2)
C12 H12 0.973(17)
C13 C14 1.381(2)
C13 H13 0.951(16)
C14 C15 1.3902(18)
C14 H14 0.943(16)
C15 H15 0.988(15)

loop_
_geom_torsion_atom_site_label_1
_geom_torsion_atom_site_label_2
_geom_torsion_atom_site_label_3
_geom_torsion_atom_site_label_4
_geom_torsion
C4 O2 O3 C7 2.49(12)
C8 N1 C1 C2 150.90(12)
C4 N1 C1 C2 -15.39(14)
N1 C1 C2 C3 29.28(14)
C1 C2 C3 C4 -33.13(14)
O3 O2 C4 N1 55.17(11)
O3 O2 C4 C5 -64.22(11)
O3 O2 C4 C3 166.69(9)
C8 N1 C4 O2 -59.52(13)
C1 N1 C4 O2 108.49(11)
C8 N1 C4 C5 58.83(14)
C1 N1 C4 C5 -133.16(11)
C8 N1 C4 C3 -173.00(11)
C1 N1 C4 C3 -4.99(14)
C2 C3 C4 O2 -91.08(12)
C2 C3 C4 N1 23.35(13)
C2 C3 C4 C5 146.00(12)
O2 C4 C5 C6 63.70(13)
N1 C4 C5 C6 -54.55(13)
C3 C4 C5 C6 -174.12(11)
C4 C5 C6 C10 -129.43(11)
C4 C5 C6 C7 -2.94(13)
O2 O3 C7 C9 -177.08(9)
O2 O3 C7 C8 -58.47(11)
O2 O3 C7 C6 58.73(11)
C10 C6 C7 O3 69.98(12)
C5 C6 C7 O3 -56.61(12)
C10 C6 C7 C9 -46.80(14)
C5 C6 C7 C9 -173.39(11)
C10 C6 C7 C8 -173.76(10)
C5 C6 C7 C8 59.64(12)
C4 N1 C8 O1 179.99(12)
C1 N1 C8 O1 14.0(2)
C4 N1 C8 C7 0.99(14)
C1 N1 C8 C7 -164.98(11)
O3 C7 C8 O1 -121.71(13)
C9 C7 C8 O1 -9.04(17)
C6 C7 C8 O1 119.87(13)
O3 C7 C8 N1 57.29(12)
C9 C7 C8 N1 169.96(11)
C6 C7 C8 N1 -61.13(12)
C7 C6 C10 C11 -71.42(15)
C5 C6 C10 C11 51.44(15)
C7 C6 C10 C15 109.52(13)
C5 C6 C10 C15 -127.61(12)
C15 C10 C11 C12 -0.11(19)
C6 C10 C11 C12 -179.17(12)
C10 C11 C12 C13 -0.1(2)
C11 C12 C13 C14 0.3(2)
C12 C13 C14 C15 -0.3(2)
C13 C14 C15 C10 0.1(2)
C11 C10 C15 C14 0.10(19)
C6 C10 C15 C14 179.19(11)
